data_7013367
loop_
_publ_author_name
'Malik, K. M. Abdul'
'Newman, Paul D.'

_publ_section_title
;
 Ligand ambivalence in pallada(platina)cyclic complexes of a rigid
 phosphine
;
_journal_issue 18
_journal_name_full 'Dalton Transactions'
_journal_page_first 3516
_journal_paper_doi 10.1039/b307070k
_journal_year 2003
_chemical_formula_moiety 'C52 H72 Cl2 O2 P2 PD2, 0.5(C3H6O)'
_chemical_formula_sum 'C53.5 H75 Cl2 O2.5 P2 Pd2'
_chemical_formula_weight 1103.78
_chemical_name_systematic
;
?
;
_space_group_IT_number 4
_symmetry_cell_setting monoclinic
_symmetry_space_group_name_Hall 'P 2yb'
_symmetry_space_group_name_H-M 'P 1 21 1'
_atom_sites_solution_hydrogens geom
_atom_sites_solution_primary direct
_atom_sites_solution_secondary difmap
_audit_creation_method SHELXL-97
_cell_angle_alpha 90.00
_cell_angle_beta 101.0630(8)
_cell_angle_gamma 90.00
_cell_formula_units_Z 2
_cell_length_a 10.3021(2)
_cell_length_b 22.5573(4)
_cell_length_c 12.4212(2)
_cell_measurement_reflns_used 'All obs. reflections'
_cell_measurement_temperature 150(2)
_cell_measurement_theta_max 27.48
_cell_measurement_theta_min 2.97
_cell_volume 2832.89(9)
_computing_cell_refinement 'HKL scalepack (Otwinowski & Minor, 1997)'
_computing_data_collection 'COLLECT (Hooft, 1998)'
_computing_data_reduction 'DENZO & scalepack (Otwinowski & Minor, 1997)'
_computing_molecular_graphics 'ORTEP-3 for Windows (Farrugia, 1997)'
_computing_structure_refinement 'SHELXL-97 (Sheldrick, 1997)'
_computing_structure_solution 'SHELXS-96 (Sheldrick, 1990)'
_diffrn_ambient_temperature 150(2)
_diffrn_measured_fraction_theta_full 0.995
_diffrn_measured_fraction_theta_max 0.995
_diffrn_measurement_device_type 'Bruker Nonius kappa CCD area detector'
_diffrn_measurement_method 'phi & omega scan to fill ewald sphere'
_diffrn_radiation_monochromator graphite
_diffrn_radiation_source 'fine-focus sealed tube'
_diffrn_radiation_type MoK\a
_diffrn_radiation_wavelength 0.71073
_diffrn_reflns_av_R_equivalents 0.0549
_diffrn_reflns_av_sigmaI/netI 0.0840
_diffrn_reflns_limit_h_max 13
_diffrn_reflns_limit_h_min -13
_diffrn_reflns_limit_k_max 29
_diffrn_reflns_limit_k_min -24
_diffrn_reflns_limit_l_max 16
_diffrn_reflns_limit_l_min -15
_diffrn_reflns_number 24754
_diffrn_reflns_theta_full 27.48
_diffrn_reflns_theta_max 27.48
_diffrn_reflns_theta_min 2.97
_exptl_absorpt_coefficient_mu 0.822
_exptl_absorpt_correction_T_max 0.924
_exptl_absorpt_correction_T_min 0.865
_exptl_absorpt_correction_type multi-scan
_exptl_absorpt_process_details 'SORTAV (Blessing, 1995)'
_exptl_crystal_colour colorless
_exptl_crystal_density_diffrn 1.294
_exptl_crystal_density_method 'not measured'
_exptl_crystal_description needle-like
_exptl_crystal_F_000 1144
_exptl_crystal_size_max 0.30
_exptl_crystal_size_mid 0.10
_exptl_crystal_size_min 0.10
_refine_diff_density_max 0.883
_refine_diff_density_min -0.610
_refine_diff_density_rms 0.108
_refine_ls_abs_structure_details 'Flack H D (1983), Acta Cryst. A39, 876-881'
_refine_ls_abs_structure_Flack -0.08(3)
_refine_ls_extinction_method none
_refine_ls_goodness_of_fit_ref 1.075
_refine_ls_hydrogen_treatment
;
The H of the disordered solvent were
ignored; other H atoms were included in
calculated positions, riding model
;
_refine_ls_matrix_type full
_refine_ls_number_parameters 625
_refine_ls_number_reflns 9970
_refine_ls_number_restraints 49
_refine_ls_restrained_S_all 1.074
_refine_ls_R_factor_all 0.0549
_refine_ls_R_factor_gt 0.0438
_refine_ls_shift/su_max 0.010
_refine_ls_shift/su_mean 0.000
_refine_ls_structure_factor_coef Fsqd
_refine_ls_weighting_details 'calc w=1/[\s^2^(Fo^2^)+(0.0617P)^2^+0.0000P] where P=(Fo^2^+2Fc^2^)/3'
_refine_ls_weighting_scheme calc
_refine_ls_wR_factor_gt 0.1065
_refine_ls_wR_factor_ref 0.1233
_reflns_number_gt 8602
_reflns_number_total 9970
_reflns_threshold_expression >2sigma(I)
_cod_data_source_file b307070k.txt
_cod_data_source_block Compound_7
_cod_depositor_comments
;
The following automatic conversions were performed:
'_symmetry_cell_setting' value 'Monoclinic' changed to 'monoclinic'
according to '/home/saulius/struct/CIF-dictionaries/cif_core.dic'
dictionary named 'cif_core.dic' version 2.4.1 from 2010-06-29.

Automatic conversion script
Id: cif_fix_enum 1527 2010-12-29 10:47:43Z saulius 
;
_cod_original_sg_symbol_H-M P2(1)
_cod_original_formula_sum 'C53.50 H75 Cl2 O2.50 P2 Pd2'
_cod_database_code 7013367

loop_
_symmetry_equiv_pos_as_xyz
'x, y, z'
'-x, y+1/2, -z'

loop_
_atom_site_label
_atom_site_type_symbol
_atom_site_fract_x
_atom_site_fract_y
_atom_site_fract_z
_atom_site_U_iso_or_equiv
_atom_site_adp_type
_atom_site_occupancy
_atom_site_symmetry_multiplicity
_atom_site_calc_flag
_atom_site_refinement_flags
_atom_site_disorder_assembly
_atom_site_disorder_group
Pd1 Pd 0.20071(4) 0.20695(2) 0.29334(4) 0.01980(12) Uani 1 1 d . . .
Pd2 Pd 0.33949(4) 0.29052(2) 0.14941(3) 0.01923(12) Uani 1 1 d . . .
P1 P 0.26665(14) 0.18210(7) 0.46720(13) 0.0191(3) Uani 1 1 d . . .
P2 P 0.30049(14) 0.38585(7) 0.11916(12) 0.0189(3) Uani 1 1 d . . .
Cl1 Cl 0.10854(14) 0.25118(8) 0.11796(12) 0.0275(4) Uani 1 1 d . . .
Cl2 Cl 0.40798(14) 0.19330(7) 0.21926(13) 0.0257(4) Uani 1 1 d . . .
O1 O 0.1124(4) 0.07610(19) 0.4602(3) 0.0209(9) Uani 1 1 d . . .
O2 O 0.4126(4) 0.3936(2) -0.0727(3) 0.0235(10) Uani 1 1 d . . .
C1 C 0.0227(5) 0.2137(3) 0.3429(5) 0.0214(13) Uani 1 1 d . . .
H1 H -0.0309 0.2452 0.2985 0.026 Uiso 1 1 calc R . .
C2 C 0.0205(6) 0.2245(3) 0.4640(5) 0.0233(14) Uani 1 1 d . . .
H2 H 0.0349 0.2668 0.4874 0.028 Uiso 1 1 calc R . .
C3 C 0.1185(5) 0.1813(3) 0.5291(5) 0.0214(13) Uani 1 1 d . . .
H3 H 0.1395 0.1917 0.6088 0.026 Uiso 1 1 calc R . .
C4 C 0.0442(6) 0.1209(3) 0.5085(5) 0.0240(14) Uani 1 1 d . . .
H4 H 0.0236 0.1059 0.5791 0.029 Uiso 1 1 calc R . .
C5 C -0.0855(6) 0.1380(3) 0.4305(5) 0.0253(15) Uani 1 1 d . . .
C6 C -0.0510(6) 0.1531(3) 0.3186(5) 0.0275(15) Uani 1 1 d . . .
H6A H -0.1317 0.1574 0.2612 0.033 Uiso 1 1 calc R . .
H6B H 0.0071 0.1226 0.2955 0.033 Uiso 1 1 calc R . .
C7 C -0.1159(6) 0.1986(3) 0.4781(5) 0.0272(15) Uani 1 1 d . . .
C8 C -0.1388(6) 0.1981(4) 0.5936(5) 0.0361(18) Uani 1 1 d . . .
H8A H -0.1527 0.2387 0.6168 0.054 Uiso 1 1 calc R . .
H8B H -0.0616 0.1810 0.6421 0.054 Uiso 1 1 calc R . .
H8C H -0.2172 0.1742 0.5974 0.054 Uiso 1 1 calc R . .
C9 C -0.2369(6) 0.2296(4) 0.4048(7) 0.0417(19) Uani 1 1 d . . .
H9A H -0.3182 0.2087 0.4118 0.062 Uiso 1 1 calc R . .
H9B H -0.2263 0.2289 0.3281 0.062 Uiso 1 1 calc R . .
H9C H -0.2421 0.2708 0.4287 0.062 Uiso 1 1 calc R . .
C10 C -0.1926(6) 0.0909(3) 0.4217(6) 0.0334(17) Uani 1 1 d . . .
H10A H -0.2735 0.1054 0.3743 0.050 Uiso 1 1 calc R . .
H10B H -0.2104 0.0824 0.4949 0.050 Uiso 1 1 calc R . .
H10C H -0.1629 0.0547 0.3903 0.050 Uiso 1 1 calc R . .
C11 C 0.3441(6) 0.1118(3) 0.5189(5) 0.0235(14) Uani 1 1 d . . .
H11 H 0.3915 0.1196 0.5957 0.028 Uiso 1 1 calc R . .
C12 C 0.2412(6) 0.0631(3) 0.5264(5) 0.0245(14) Uani 1 1 d . . .
H12 H 0.2328 0.0576 0.6046 0.029 Uiso 1 1 calc R . .
C13 C 0.3042(6) 0.0086(3) 0.4867(5) 0.0260(14) Uani 1 1 d . . .
C14 C 0.4316(6) -0.0029(4) 0.5747(6) 0.0304(15) Uani 1 1 d . . .
H14A H 0.4146 0.0033 0.6497 0.036 Uiso 1 1 calc R . .
H14B H 0.4646 -0.0438 0.5690 0.036 Uiso 1 1 calc R . .
C15 C 0.5306(6) 0.0430(4) 0.5471(7) 0.0360(18) Uani 1 1 d . . .
H15A H 0.5685 0.0671 0.6122 0.043 Uiso 1 1 calc R . .
H15B H 0.6032 0.0236 0.5185 0.043 Uiso 1 1 calc R . .
C16 C 0.4452(6) 0.0804(3) 0.4597(6) 0.0278(15) Uani 1 1 d . . .
H16 H 0.4951 0.1074 0.4182 0.033 Uiso 1 1 calc R . .
C17 C 0.3618(6) 0.0309(3) 0.3887(6) 0.0283(15) Uani 1 1 d . . .
C18 C 0.2607(7) 0.0539(3) 0.2881(5) 0.0308(16) Uani 1 1 d . . .
H18A H 0.3076 0.0652 0.2296 0.046 Uiso 1 1 calc R . .
H18B H 0.2140 0.0884 0.3097 0.046 Uiso 1 1 calc R . .
H18C H 0.1968 0.0225 0.2614 0.046 Uiso 1 1 calc R . .
C19 C 0.4469(7) -0.0142(4) 0.3405(7) 0.0413(19) Uani 1 1 d . . .
H19A H 0.3896 -0.0444 0.2991 0.062 Uiso 1 1 calc R . .
H19B H 0.5091 -0.0332 0.4002 0.062 Uiso 1 1 calc R . .
H19C H 0.4963 0.0062 0.2915 0.062 Uiso 1 1 calc R . .
C20 C 0.2127(6) -0.0462(3) 0.4660(6) 0.0326(16) Uani 1 1 d . . .
H20A H 0.1904 -0.0593 0.5355 0.049 Uiso 1 1 calc R . .
H20B H 0.2582 -0.0783 0.4351 0.049 Uiso 1 1 calc R . .
H20C H 0.1315 -0.0357 0.4144 0.049 Uiso 1 1 calc R . .
C21 C 0.3817(6) 0.2353(3) 0.5430(5) 0.0234(14) Uani 1 1 d . . .
C22 C 0.4196(7) 0.2340(4) 0.6561(6) 0.0384(18) Uani 1 1 d . . .
H22 H 0.3815 0.2060 0.6980 0.046 Uiso 1 1 calc R . .
C23 C 0.5142(7) 0.2741(3) 0.7080(6) 0.0392(19) Uani 1 1 d . . .
H23 H 0.5396 0.2733 0.7856 0.047 Uiso 1 1 calc R . .
C24 C 0.5713(7) 0.3146(3) 0.6490(6) 0.0356(17) Uani 1 1 d . . .
H24 H 0.6385 0.3402 0.6860 0.043 Uiso 1 1 calc R . .
C25 C 0.5327(6) 0.3183(3) 0.5379(6) 0.0308(16) Uani 1 1 d . . .
H25 H 0.5693 0.3480 0.4983 0.037 Uiso 1 1 calc R . .
C26 C 0.4390(6) 0.2785(3) 0.4821(5) 0.0268(15) Uani 1 1 d . . .
H26 H 0.4138 0.2802 0.4045 0.032 Uiso 1 1 calc R . .
C27 C 0.5325(6) 0.3180(3) 0.1669(5) 0.0209(13) Uani 1 1 d . . .
H27 H 0.5890 0.2911 0.2203 0.025 Uiso 1 1 calc R . .
C28 C 0.5645(6) 0.3828(3) 0.2034(5) 0.0222(14) Uani 1 1 d . . .
H28 H 0.5716 0.3906 0.2835 0.027 Uiso 1 1 calc R . .
C29 C 0.4618(6) 0.4212(3) 0.1262(5) 0.0222(13) Uani 1 1 d . . .
H29 H 0.4618 0.4631 0.1524 0.027 Uiso 1 1 calc R . .
C30 C 0.5082(6) 0.4168(3) 0.0138(5) 0.0257(15) Uani 1 1 d . . .
H30 H 0.5361 0.4569 -0.0073 0.031 Uiso 1 1 calc R . .
C31 C 0.6293(6) 0.3761(3) 0.0381(5) 0.0225(14) Uani 1 1 d . . .
C32 C 0.5794(6) 0.3140(3) 0.0552(5) 0.0295(16) Uani 1 1 d . . .
H32A H 0.6511 0.2844 0.0587 0.035 Uiso 1 1 calc R . .
H32B H 0.5053 0.3030 -0.0047 0.035 Uiso 1 1 calc R . .
C33 C 0.6933(6) 0.3947(3) 0.1573(5) 0.0247(14) Uani 1 1 d . . .
C34 C 0.8115(6) 0.3560(4) 0.2090(6) 0.0365(19) Uani 1 1 d . . .
H34A H 0.7910 0.3143 0.1916 0.055 Uiso 1 1 calc R . .
H34B H 0.8296 0.3615 0.2887 0.055 Uiso 1 1 calc R . .
H34C H 0.8895 0.3677 0.1796 0.055 Uiso 1 1 calc R . .
C35 C 0.7403(7) 0.4603(3) 0.1677(6) 0.0335(17) Uani 1 1 d . . .
H35A H 0.7732 0.4698 0.2451 0.050 Uiso 1 1 calc R . .
H35B H 0.6661 0.4864 0.1382 0.050 Uiso 1 1 calc R . .
H35C H 0.8114 0.4659 0.1264 0.050 Uiso 1 1 calc R . .
C36 C 0.7144(6) 0.3788(4) -0.0497(6) 0.0391(19) Uani 1 1 d . . .
H36A H 0.7547 0.4182 -0.0492 0.059 Uiso 1 1 calc R . .
H36B H 0.6591 0.3713 -0.1218 0.059 Uiso 1 1 calc R . .
H36C H 0.7841 0.3487 -0.0343 0.059 Uiso 1 1 calc R . .
C37 C 0.2084(6) 0.4210(3) -0.0054(5) 0.0239(14) Uani 1 1 d . . .
H37 H 0.1827 0.4615 0.0158 0.029 Uiso 1 1 calc R . .
C38 C 0.2956(6) 0.4293(3) -0.0954(5) 0.0219(14) Uani 1 1 d . . .
H38 H 0.3206 0.4720 -0.0994 0.026 Uiso 1 1 calc R . .
C39 C 0.2002(6) 0.4116(4) -0.2011(5) 0.0310(17) Uani 1 1 d . . .
C40 C 0.0914(6) 0.4609(4) -0.2151(6) 0.0372(18) Uani 1 1 d . . .
H40A H 0.0396 0.4615 -0.2910 0.045 Uiso 1 1 calc R . .
H40B H 0.1312 0.5005 -0.1973 0.045 Uiso 1 1 calc R . .
C41 C 0.0016(6) 0.4425(4) -0.1305(6) 0.0368(18) Uani 1 1 d . . .
H41A H -0.0070 0.4752 -0.0794 0.044 Uiso 1 1 calc R . .
H41B H -0.0875 0.4299 -0.1686 0.044 Uiso 1 1 calc R . .
C42 C 0.0795(6) 0.3907(3) -0.0711(5) 0.0303(16) Uani 1 1 d . . .
H42 H 0.0298 0.3662 -0.0255 0.036 Uiso 1 1 calc R . .
C43 C 0.1239(6) 0.3570(3) -0.1662(5) 0.0288(16) Uani 1 1 d . . .
C44 C 0.2085(6) 0.2995(4) -0.1330(5) 0.0332(17) Uani 1 1 d . . .
H44A H 0.2763 0.3077 -0.0678 0.050 Uiso 1 1 calc R . .
H44B H 0.2512 0.2876 -0.1936 0.050 Uiso 1 1 calc R . .
H44C H 0.1508 0.2675 -0.1168 0.050 Uiso 1 1 calc R . .
C45 C 0.0085(7) 0.3365(5) -0.2547(6) 0.052(2) Uani 1 1 d . . .
H45A H -0.0519 0.3123 -0.2212 0.078 Uiso 1 1 calc R . .
H45B H 0.0424 0.3130 -0.3096 0.078 Uiso 1 1 calc R . .
H45C H -0.0389 0.3712 -0.2901 0.078 Uiso 1 1 calc R . .
C46 C 0.2640(7) 0.4017(5) -0.3015(5) 0.048(2) Uani 1 1 d . . .
H46A H 0.2006 0.3819 -0.3593 0.073 Uiso 1 1 calc R . .
H46B H 0.3428 0.3768 -0.2809 0.073 Uiso 1 1 calc R . .
H46C H 0.2891 0.4400 -0.3286 0.073 Uiso 1 1 calc R . .
C47 C 0.2247(6) 0.4190(3) 0.2254(5) 0.0259(15) Uani 1 1 d . . .
C48 C 0.1826(6) 0.3830(4) 0.3034(5) 0.0302(16) Uani 1 1 d . . .
H48 H 0.1964 0.3414 0.3031 0.036 Uiso 1 1 calc R . .
C49 C 0.1192(7) 0.4091(4) 0.3828(5) 0.0364(19) Uani 1 1 d . . .
H49 H 0.0920 0.3847 0.4368 0.044 Uiso 1 1 calc R . .
C50 C 0.0961(6) 0.4693(4) 0.3836(6) 0.0369(19) Uani 1 1 d . . .
H50 H 0.0510 0.4859 0.4363 0.044 Uiso 1 1 calc R . .
C51 C 0.1382(7) 0.5048(4) 0.3083(6) 0.0388(18) Uani 1 1 d . . .
H51 H 0.1245 0.5464 0.3095 0.047 Uiso 1 1 calc R . .
C52 C 0.2023(7) 0.4794(3) 0.2288(5) 0.0320(16) Uani 1 1 d . . .
H52 H 0.2308 0.5043 0.1763 0.038 Uiso 1 1 calc R . .
O01 O 0.182(2) 0.1271(11) 0.7832(16) 0.044(5) Uani 0.25 1 d PU . .
C02 C 0.273(3) 0.1249(15) 0.886(2) 0.038(7) Uani 0.25 1 d PU . .
C03 C 0.151(3) 0.1203(16) 0.885(3) 0.045(8) Uani 0.25 1 d PU . .
C04 C 0.380(3) 0.1368(17) 0.926(3) 0.050(8) Uani 0.25 1 d PU . .
C05 C 0.139(4) 0.101(2) 0.960(3) 0.067(11) Uani 0.25 1 d PU . .
O02 O 0.375(3) 0.5655(17) 0.076(3) 0.091(9) Uani 0.25 1 d PU . .
C07 C 0.258(7) 0.594(4) 0.037(6) 0.14(2) Uani 0.25 1 d PU . .
C08 C 0.323(4) 0.634(2) -0.058(4) 0.077(12) Uani 0.25 1 d PU . .

loop_
_atom_site_aniso_label
_atom_site_aniso_U_11
_atom_site_aniso_U_22
_atom_site_aniso_U_33
_atom_site_aniso_U_23
_atom_site_aniso_U_13
_atom_site_aniso_U_12
Pd1 0.0164(2) 0.0202(3) 0.0231(2) 0.0042(2) 0.00463(17) -0.0002(2)
Pd2 0.0166(2) 0.0214(3) 0.0199(2) 0.0019(2) 0.00377(17) -0.0001(2)
P1 0.0166(7) 0.0182(9) 0.0228(8) 0.0035(6) 0.0044(6) -0.0013(6)
P2 0.0158(7) 0.0213(9) 0.0202(7) 0.0040(7) 0.0045(6) -0.0001(7)
Cl1 0.0217(7) 0.0350(10) 0.0251(7) 0.0073(7) 0.0029(6) -0.0052(7)
Cl2 0.0244(7) 0.0207(10) 0.0345(8) 0.0064(7) 0.0119(7) 0.0016(6)
O1 0.0173(19) 0.017(2) 0.028(2) 0.0017(19) 0.0049(18) 0.0026(18)
O2 0.0172(19) 0.034(3) 0.019(2) -0.0010(19) 0.0023(17) 0.0015(19)
C1 0.017(3) 0.022(4) 0.028(3) 0.008(3) 0.010(2) 0.008(3)
C2 0.024(3) 0.021(4) 0.028(3) 0.005(3) 0.014(3) 0.001(3)
C3 0.016(3) 0.025(4) 0.025(3) -0.008(3) 0.010(2) 0.004(3)
C4 0.020(3) 0.024(4) 0.028(3) 0.005(3) 0.008(3) -0.003(3)
C5 0.014(3) 0.026(4) 0.036(4) 0.010(3) 0.005(3) -0.003(3)
C6 0.015(3) 0.034(4) 0.030(3) 0.013(3) -0.004(3) -0.003(3)
C7 0.021(3) 0.025(4) 0.039(3) 0.011(3) 0.017(3) 0.000(3)
C8 0.027(3) 0.050(5) 0.036(4) -0.009(4) 0.019(3) 0.002(3)
C9 0.025(3) 0.040(5) 0.063(5) 0.002(4) 0.016(3) 0.018(3)
C10 0.021(3) 0.030(4) 0.049(4) 0.006(3) 0.006(3) -0.003(3)
C11 0.018(3) 0.027(4) 0.023(3) 0.006(3) -0.004(2) -0.001(3)
C12 0.021(3) 0.023(4) 0.025(3) 0.007(3) -0.008(3) -0.005(3)
C13 0.022(3) 0.018(4) 0.038(4) 0.007(3) 0.003(3) 0.001(3)
C14 0.019(3) 0.027(4) 0.041(4) 0.013(3) -0.003(3) 0.007(3)
C15 0.014(3) 0.031(4) 0.061(5) 0.018(4) 0.003(3) 0.002(3)
C16 0.018(3) 0.018(4) 0.049(4) 0.003(3) 0.009(3) 0.004(3)
C17 0.024(3) 0.013(4) 0.046(4) 0.008(3) 0.005(3) 0.001(3)
C18 0.038(4) 0.032(4) 0.025(3) 0.005(3) 0.012(3) -0.006(3)
C19 0.041(4) 0.031(5) 0.059(5) -0.001(4) 0.025(4) 0.007(4)
C20 0.026(3) 0.023(4) 0.046(4) 0.009(3) -0.001(3) 0.001(3)
C21 0.018(3) 0.029(4) 0.024(3) -0.001(3) 0.006(2) -0.004(3)
C22 0.053(4) 0.035(4) 0.031(4) 0.000(3) 0.016(3) -0.019(4)
C23 0.053(4) 0.036(5) 0.027(3) -0.002(3) 0.002(3) -0.011(4)
C24 0.030(3) 0.035(4) 0.041(4) -0.008(3) 0.005(3) -0.008(3)
C25 0.032(3) 0.026(4) 0.038(4) 0.001(3) 0.014(3) -0.008(3)
C26 0.024(3) 0.026(4) 0.030(3) -0.001(3) 0.004(3) -0.002(3)
C27 0.020(3) 0.020(3) 0.023(3) -0.001(3) 0.005(2) 0.000(3)
C28 0.022(3) 0.023(4) 0.020(3) 0.005(3) 0.001(2) -0.003(3)
C29 0.022(3) 0.021(4) 0.024(3) 0.001(3) 0.003(3) -0.001(3)
C30 0.021(3) 0.031(4) 0.024(3) 0.008(3) 0.002(3) -0.008(3)
C31 0.017(3) 0.027(4) 0.023(3) -0.002(3) 0.004(2) -0.001(3)
C32 0.020(3) 0.035(4) 0.034(4) -0.004(3) 0.007(3) -0.003(3)
C33 0.019(3) 0.027(4) 0.027(3) -0.009(3) 0.004(3) 0.002(3)
C34 0.016(3) 0.046(5) 0.045(4) 0.019(4) -0.001(3) -0.004(3)
C35 0.027(3) 0.036(5) 0.036(4) 0.007(3) 0.002(3) -0.012(3)
C36 0.021(3) 0.057(6) 0.039(4) -0.005(4) 0.005(3) -0.004(3)
C37 0.020(3) 0.024(4) 0.028(3) 0.007(3) 0.006(3) 0.004(3)
C38 0.023(3) 0.019(4) 0.024(3) 0.009(3) 0.005(3) 0.000(3)
C39 0.023(3) 0.049(5) 0.021(3) 0.007(3) 0.004(3) -0.005(3)
C40 0.023(3) 0.045(5) 0.039(4) 0.018(4) -0.006(3) -0.003(3)
C41 0.023(3) 0.053(5) 0.033(4) 0.010(4) 0.003(3) 0.011(3)
C42 0.017(3) 0.043(5) 0.030(3) 0.012(3) 0.003(3) -0.008(3)
C43 0.019(3) 0.039(5) 0.027(3) 0.000(3) 0.002(3) -0.013(3)
C44 0.033(3) 0.041(5) 0.025(3) -0.002(3) 0.003(3) -0.003(4)
C45 0.036(4) 0.081(7) 0.033(4) 0.011(4) -0.009(3) -0.025(4)
C46 0.036(4) 0.089(8) 0.018(3) 0.019(4) 0.001(3) -0.007(4)
C47 0.017(3) 0.033(4) 0.024(3) -0.001(3) -0.004(3) 0.004(3)
C48 0.030(3) 0.036(5) 0.023(3) 0.006(3) 0.004(3) -0.007(3)
C49 0.036(4) 0.057(6) 0.019(3) -0.018(3) 0.012(3) -0.003(4)
C50 0.027(3) 0.050(5) 0.036(4) -0.025(4) 0.011(3) 0.002(3)
C51 0.036(4) 0.040(5) 0.040(4) -0.007(4) 0.007(3) 0.002(4)
C52 0.035(4) 0.034(5) 0.027(3) -0.001(3) 0.009(3) -0.001(3)
O01 0.057(7) 0.037(7) 0.034(6) 0.000(5) -0.001(5) -0.002(5)
C02 0.044(8) 0.034(8) 0.036(8) 0.006(5) 0.009(5) 0.001(5)
C03 0.052(9) 0.037(9) 0.043(9) -0.008(5) 0.005(5) 0.001(5)
C04 0.054(9) 0.049(10) 0.046(9) -0.004(5) 0.008(5) 0.002(5)
C05 0.070(11) 0.067(12) 0.065(11) -0.003(5) 0.017(5) 0.001(5)
O02 0.095(10) 0.089(10) 0.091(10) 0.003(5) 0.021(5) -0.002(5)
C07 0.14(3) 0.15(3) 0.14(3) -0.001(5) 0.030(7) 0.001(5)
C08 0.079(13) 0.076(13) 0.077(13) 0.005(5) 0.013(5) -0.005(5)

loop_
_atom_type_symbol
_atom_type_description
_atom_type_scat_dispersion_real
_atom_type_scat_dispersion_imag
_atom_type_scat_source
C C 0.0033 0.0016 'International Tables Vol C Tables 4.2.6.8 and 6.1.1.4'
H H 0.0000 0.0000 'International Tables Vol C Tables 4.2.6.8 and 6.1.1.4'
O O 0.0106 0.0060 'International Tables Vol C Tables 4.2.6.8 and 6.1.1.4'
Cl Cl 0.1484 0.1585 'International Tables Vol C Tables 4.2.6.8 and 6.1.1.4'
P P 0.1023 0.0942 'International Tables Vol C Tables 4.2.6.8 and 6.1.1.4'
Pd Pd -0.9988 1.0072 'International Tables Vol C Tables 4.2.6.8 and 6.1.1.4'

loop_
_geom_angle_atom_site_label_1
_geom_angle_atom_site_label_2
_geom_angle_atom_site_label_3
_geom_angle
_geom_angle_site_symmetry_1
_geom_angle_site_symmetry_3
_geom_angle_publ_flag
C1 Pd1 P1 81.37(17) . . ?
C1 Pd1 Cl1 91.20(17) . . ?
P1 Pd1 Cl1 168.39(6) . . ?
C1 Pd1 Cl2 175.01(19) . . ?
P1 Pd1 Cl2 101.80(5) . . ?
Cl1 Pd1 Cl2 86.26(5) . . ?
C1 Pd1 Pd2 131.38(18) . . ?
P1 Pd1 Pd2 128.58(4) . . ?
Cl1 Pd1 Pd2 51.66(4) . . ?
Cl2 Pd1 Pd2 49.27(4) . . ?
C27 Pd2 P2 82.24(19) . . ?
C27 Pd2 Cl2 91.48(18) . . ?
P2 Pd2 Cl2 167.92(6) . . ?
C27 Pd2 Cl1 175.57(17) . . ?
P2 Pd2 Cl1 100.52(6) . . ?
Cl2 Pd2 Cl1 86.41(5) . . ?
C27 Pd2 Pd1 131.38(17) . . ?
P2 Pd2 Pd1 126.63(4) . . ?
Cl2 Pd2 Pd1 51.74(3) . . ?
Cl1 Pd2 Pd1 49.39(4) . . ?
C21 P1 C11 101.1(3) . . ?
C21 P1 C3 107.5(3) . . ?
C11 P1 C3 100.7(3) . . ?
C21 P1 Pd1 112.7(2) . . ?
C11 P1 Pd1 126.4(2) . . ?
C3 P1 Pd1 106.7(2) . . ?
C47 P2 C29 107.4(3) . . ?
C47 P2 C37 102.1(3) . . ?
C29 P2 C37 99.8(3) . . ?
C47 P2 Pd2 111.5(2) . . ?
C29 P2 Pd2 106.4(2) . . ?
C37 P2 Pd2 127.8(2) . . ?
Pd1 Cl1 Pd2 78.94(4) . . ?
Pd2 Cl2 Pd1 79.00(4) . . ?
C4 O1 C12 112.0(5) . . ?
C30 O2 C38 112.3(5) . . ?
C2 C1 C6 103.4(5) . . ?
C2 C1 Pd1 119.4(4) . . ?
C6 C1 Pd1 107.9(4) . . ?
C3 C2 C1 106.7(5) . . ?
C3 C2 C7 102.7(5) . . ?
C1 C2 C7 103.5(5) . . ?
C2 C3 C4 102.6(5) . . ?
C2 C3 P1 106.9(4) . . ?
C4 C3 P1 111.2(4) . . ?
O1 C4 C5 110.4(5) . . ?
O1 C4 C3 114.9(4) . . ?
C5 C4 C3 103.0(5) . . ?
C10 C5 C6 112.4(6) . . ?
C10 C5 C4 113.7(6) . . ?
C6 C5 C4 107.5(5) . . ?
C10 C5 C7 116.6(5) . . ?
C6 C5 C7 104.3(5) . . ?
C4 C5 C7 101.2(5) . . ?
C5 C6 C1 102.0(5) . . ?
C8 C7 C5 116.1(6) . . ?
C8 C7 C9 107.8(5) . . ?
C5 C7 C9 111.8(6) . . ?
C8 C7 C2 114.9(6) . . ?
C5 C7 C2 92.0(4) . . ?
C9 C7 C2 113.7(5) . . ?
C12 C11 C16 103.6(5) . . ?
C12 C11 P1 112.2(4) . . ?
C16 C11 P1 120.9(4) . . ?
O1 C12 C13 112.4(5) . . ?
O1 C12 C11 112.8(5) . . ?
C13 C12 C11 102.5(5) . . ?
C12 C13 C17 104.3(5) . . ?
C12 C13 C20 114.6(5) . . ?
C17 C13 C20 116.4(6) . . ?
C12 C13 C14 105.2(6) . . ?
C17 C13 C14 102.1(5) . . ?
C20 C13 C14 112.8(6) . . ?
C15 C14 C13 103.7(5) . . ?
C16 C15 C14 102.5(5) . . ?
C15 C16 C11 105.3(5) . . ?
C15 C16 C17 100.7(6) . . ?
C11 C16 C17 104.2(5) . . ?
C13 C17 C19 115.3(6) . . ?
C13 C17 C18 116.5(5) . . ?
C19 C17 C18 104.6(6) . . ?
C13 C17 C16 92.3(5) . . ?
C19 C17 C16 113.4(5) . . ?
C18 C17 C16 115.0(6) . . ?
C22 C21 C26 119.1(6) . . ?
C22 C21 P1 122.7(5) . . ?
C26 C21 P1 118.1(5) . . ?
C21 C22 C23 119.5(6) . . ?
C24 C23 C22 121.3(7) . . ?
C25 C24 C23 120.6(7) . . ?
C24 C25 C26 120.0(6) . . ?
C25 C26 C21 119.4(6) . . ?
C28 C27 C32 103.3(5) . . ?
C28 C27 Pd2 117.6(4) . . ?
C32 C27 Pd2 110.4(4) . . ?
C27 C28 C29 105.4(5) . . ?
C27 C28 C33 101.7(5) . . ?
C29 C28 C33 101.7(5) . . ?
C28 C29 C30 103.1(5) . . ?
C28 C29 P2 107.0(4) . . ?
C30 C29 P2 111.1(4) . . ?
O2 C30 C31 110.6(6) . . ?
O2 C30 C29 114.5(5) . . ?
C31 C30 C29 103.9(5) . . ?
C32 C31 C36 113.1(6) . . ?
C32 C31 C30 107.2(5) . . ?
C36 C31 C30 113.2(6) . . ?
C32 C31 C33 102.0(5) . . ?
C36 C31 C33 118.2(5) . . ?
C30 C31 C33 101.8(5) . . ?
C31 C32 C27 104.0(5) . . ?
C34 C33 C35 107.2(5) . . ?
C34 C33 C31 113.7(5) . . ?
C35 C33 C31 113.8(6) . . ?
C34 C33 C28 114.2(5) . . ?
C35 C33 C28 113.9(5) . . ?
C31 C33 C28 93.9(4) . . ?
C38 C37 C42 102.9(5) . . ?
C38 C37 P2 112.2(4) . . ?
C42 C37 P2 119.8(5) . . ?
O2 C38 C39 113.4(5) . . ?
O2 C38 C37 111.5(5) . . ?
C39 C38 C37 102.6(5) . . ?
C46 C39 C38 115.5(5) . . ?
C46 C39 C40 115.0(6) . . ?
C38 C39 C40 103.7(6) . . ?
C46 C39 C43 115.2(7) . . ?
C38 C39 C43 104.0(5) . . ?
C40 C39 C43 101.7(5) . . ?
C39 C40 C41 103.7(6) . . ?
C42 C41 C40 101.7(5) . . ?
C41 C42 C43 102.2(5) . . ?
C41 C42 C37 103.3(6) . . ?
C43 C42 C37 105.4(5) . . ?
C45 C43 C42 113.3(6) . . ?
C45 C43 C39 113.7(6) . . ?
C42 C43 C39 93.6(5) . . ?
C45 C43 C44 104.8(6) . . ?
C42 C43 C44 115.8(5) . . ?
C39 C43 C44 116.0(5) . . ?
C52 C47 C48 118.4(6) . . ?
C52 C47 P2 121.6(5) . . ?
C48 C47 P2 119.9(6) . . ?
C47 C48 C49 119.3(7) . . ?
C50 C49 C48 121.2(7) . . ?
C51 C50 C49 119.7(6) . . ?
C50 C51 C52 119.6(7) . . ?
C47 C52 C51 121.6(7) . . ?
C03 O01 C02 53.0(19) . . ?
C04 C02 C03 154(4) . . ?
C04 C02 O01 141(3) . . ?
C03 C02 O01 61(2) . . ?
C04 C02 C05 127(3) . . ?
C03 C02 C05 32(2) . . ?
O01 C02 C05 92(2) . . ?
C05 C03 C02 108(4) . . ?
C05 C03 O01 161(4) . . ?
C02 C03 O01 66(2) . . ?
C03 C05 C02 40(3) . . ?
O02 C07 C08 93(5) . . ?

loop_
_geom_bond_atom_site_label_1
_geom_bond_atom_site_label_2
_geom_bond_distance
_geom_bond_site_symmetry_2
_geom_bond_publ_flag
Pd1 C1 2.049(5) . ?
Pd1 P1 2.2083(16) . ?
Pd1 Cl1 2.4185(16) . ?
Pd1 Cl2 2.5010(14) . ?
Pd1 Pd2 3.1265(6) . ?
Pd2 C27 2.054(6) . ?
Pd2 P2 2.2067(17) . ?
Pd2 Cl2 2.4135(16) . ?
Pd2 Cl1 2.4988(15) . ?
P1 C21 1.818(7) . ?
P1 C11 1.835(7) . ?
P1 C3 1.836(5) . ?
P2 C47 1.818(6) . ?
P2 C29 1.830(6) . ?
P2 C37 1.833(6) . ?
O1 C4 1.428(8) . ?
O1 C12 1.450(7) . ?
O2 C30 1.412(7) . ?
O2 C38 1.432(7) . ?
C1 C2 1.528(8) . ?
C1 C6 1.564(10) . ?
C2 C3 1.519(9) . ?
C2 C7 1.562(8) . ?
C3 C4 1.559(9) . ?
C4 C5 1.541(9) . ?
C5 C10 1.519(9) . ?
C5 C6 1.538(8) . ?
C5 C7 1.546(10) . ?
C7 C8 1.498(8) . ?
C7 C9 1.560(9) . ?
C11 C12 1.542(9) . ?
C11 C16 1.556(8) . ?
C12 C13 1.516(10) . ?
C13 C17 1.537(9) . ?
C13 C20 1.546(9) . ?
C13 C14 1.560(9) . ?
C14 C15 1.537(10) . ?
C15 C16 1.517(9) . ?
C16 C17 1.573(10) . ?
C17 C19 1.538(9) . ?
C17 C18 1.554(9) . ?
C21 C22 1.385(9) . ?
C21 C26 1.428(9) . ?
C22 C23 1.392(10) . ?
C23 C24 1.372(10) . ?
C24 C25 1.364(10) . ?
C25 C26 1.401(9) . ?
C27 C28 1.547(9) . ?
C27 C32 1.557(8) . ?
C28 C29 1.549(9) . ?
C28 C33 1.565(8) . ?
C29 C30 1.563(8) . ?
C30 C31 1.532(9) . ?
C31 C32 1.522(10) . ?
C31 C36 1.525(9) . ?
C31 C33 1.558(8) . ?
C33 C34 1.535(9) . ?
C33 C35 1.554(10) . ?
C37 C38 1.574(8) . ?
C37 C42 1.575(9) . ?
C38 C39 1.534(9) . ?
C39 C46 1.533(9) . ?
C39 C40 1.565(10) . ?
C39 C43 1.566(10) . ?
C40 C41 1.583(9) . ?
C41 C42 1.525(10) . ?
C42 C43 1.546(10) . ?
C43 C45 1.527(9) . ?
C43 C44 1.573(11) . ?
C47 C52 1.383(10) . ?
C47 C48 1.396(9) . ?
C48 C49 1.412(9) . ?
C49 C50 1.379(12) . ?
C50 C51 1.364(11) . ?
C51 C52 1.412(10) . ?
O01 C03 1.38(4) . ?
O01 C02 1.43(4) . ?
C02 C04 1.15(4) . ?
C02 C03 1.26(4) . ?
C02 C05 1.87(5) . ?
C03 C05 1.06(5) . ?
O02 C07 1.37(8) . ?
C07 C08 1.73(9) . ?
